data_4337107
loop_
_publ_author_name
'Karmel, Isabell S. R.'
'Botoshansky, Mark'
'Tamm, Matthias'
'Eisen, Moris S.'

_publ_section_title
;
 Uranium(IV) Imidazolin-2-iminato Complexes: A New Class of Actinide
 Complexes.
;
_journal_issue 2
_journal_name_full 'Inorganic chemistry'
_journal_page_first 694
_journal_page_last 696
_journal_paper_doi 10.1021/ic402806x
_journal_volume 53
_journal_year 2014
_chemical_formula_sum 'C60 H88 N8 U'
_chemical_formula_weight 1159.41
_chemical_name_common Moris-327(Sara)
_chemical_name_systematic
; 
 ? 
;
_space_group_IT_number 15
_symmetry_cell_setting monoclinic
_symmetry_space_group_name_Hall '-C 2yc'
_symmetry_space_group_name_H-M 'C 1 2/c 1'
_atom_sites_solution_hydrogens geom
_atom_sites_solution_primary direct
_atom_sites_solution_secondary difmap
_audit_creation_method SHELXL-97
_cell_angle_alpha 90.00
_cell_angle_beta 112.469(2)
_cell_angle_gamma 90.00
_cell_formula_units_Z 12
_cell_length_a 45.543(4)
_cell_length_b 12.563(1)
_cell_length_c 34.112(3)
_cell_measurement_reflns_used 404
_cell_measurement_temperature 240(2)
_cell_measurement_theta_max 25.79
_cell_measurement_theta_min 4.39
_cell_volume 18036(3)
_computing_cell_refinement 'APEX2 v2010.7-0 (Bruker AXS)'
_computing_data_collection 'Bruker Instrument Service v2010.7.0.0'
_computing_data_reduction 'SAINT V7.68A (Bruker AXS, 2009)'
_computing_molecular_graphics 'Mercury 3.0'
_computing_structure_refinement 'SHELXL-97 (Sheldrick, 2008)'
_computing_structure_solution 'SHELXS-97 (Sheldrick, 2008)'
_diffrn_ambient_temperature 240(2)
_diffrn_detector_area_resol_mean 8.3333
_diffrn_measured_fraction_theta_full 0.971
_diffrn_measured_fraction_theta_max 0.971
_diffrn_measurement_device_type 'Bruker APEX2 DUO'
_diffrn_measurement_method \w-scan
_diffrn_radiation_monochromator graphite
_diffrn_radiation_source 'fine-focus sealed tube'
_diffrn_radiation_type MoK\a
_diffrn_radiation_wavelength 0.71073
_diffrn_reflns_av_R_equivalents 0.0192
_diffrn_reflns_av_sigmaI/netI 0.0335
_diffrn_reflns_limit_h_max 52
_diffrn_reflns_limit_h_min -33
_diffrn_reflns_limit_k_max 14
_diffrn_reflns_limit_k_min -7
_diffrn_reflns_limit_l_max 40
_diffrn_reflns_limit_l_min -39
_diffrn_reflns_number 23834
_diffrn_reflns_theta_full 24.95
_diffrn_reflns_theta_max 24.95
_diffrn_reflns_theta_min 1.29
_diffrn_standards_interval_count 0
_diffrn_standards_interval_time 0
_diffrn_standards_number 0
_exptl_absorpt_coefficient_mu 2.741
_exptl_absorpt_correction_T_max 0.6088
_exptl_absorpt_correction_T_min 0.2887
_exptl_absorpt_correction_type multi-scan
_exptl_absorpt_process_details 'SADABS V2008/1 (Bruker AXS)'
_exptl_crystal_colour brown-red
_exptl_crystal_density_diffrn 1.281
_exptl_crystal_density_method 'not measured'
_exptl_crystal_description prism
_exptl_crystal_F_000 7152
_exptl_crystal_size_max 0.60
_exptl_crystal_size_mid 0.24
_exptl_crystal_size_min 0.20
_refine_diff_density_max 1.128
_refine_diff_density_min -1.282
_refine_diff_density_rms 0.115
_refine_ls_extinction_method none
_refine_ls_goodness_of_fit_ref 1.068
_refine_ls_hydrogen_treatment constr
_refine_ls_matrix_type full
_refine_ls_number_parameters 933
_refine_ls_number_reflns 15309
_refine_ls_number_restraints 2
_refine_ls_restrained_S_all 1.068
_refine_ls_R_factor_all 0.0475
_refine_ls_R_factor_gt 0.0372
_refine_ls_shift/su_max 0.022
_refine_ls_shift/su_mean 0.000
_refine_ls_structure_factor_coef Fsqd
_refine_ls_weighting_details 'calc w=1/[\s^2^(Fo^2^)+(0.0979P)^2^+14.3961P] where P=(Fo^2^+2Fc^2^)/3'
_refine_ls_weighting_scheme calc
_refine_ls_wR_factor_gt 0.1221
_refine_ls_wR_factor_ref 0.1343
_reflns_number_gt 13145
_reflns_number_total 15309
_reflns_threshold_expression >2sigma(I)
_cod_data_source_file ic402806x_si_002.cif
_cod_data_source_block Moris-327
_cod_depositor_comments
;
The following automatic conversions were performed:

'_symmetry_cell_setting' value 'Monoclinic' changed to 'monoclinic'
according to
/usr/data/users/saulius/automatic-downloads/current/ACS/lib/dictionaries/cif_core.dic
dictionary named 'cif_core.dic' version 2.4.2 from 2011-04-26.

Automatic conversion script
Id: cif_fix_values 2281 2013-09-26 08:29:07Z andrius 
;
_cod_original_sg_symbol_H-M 'C 2/c'
_cod_database_code 4337107

loop_
_symmetry_equiv_pos_as_xyz
'x, y, z'
'-x, y, -z+1/2'
'x+1/2, y+1/2, z'
'-x+1/2, y+1/2, -z+1/2'
'-x, -y, -z'
'x, -y, z-1/2'
'-x+1/2, -y+1/2, -z'
'x+1/2, -y+1/2, z-1/2'

loop_
_atom_site_label
_atom_site_type_symbol
_atom_site_fract_x
_atom_site_fract_y
_atom_site_fract_z
_atom_site_U_iso_or_equiv
_atom_site_adp_type
_atom_site_occupancy
_atom_site_symmetry_multiplicity
_atom_site_calc_flag
_atom_site_refinement_flags
U1 U 0.180282(4) 0.871601(13) 0.080878(5) 0.03407(8) Uani 1 1 d .
N1 N 0.18979(10) 1.0248(3) 0.11353(14) 0.0421(10) Uani 1 1 d .
N2 N 0.18359(12) 1.1542(3) 0.16152(15) 0.0487(11) Uani 1 1 d .
N3 N 0.22611(11) 1.1683(4) 0.14605(14) 0.0465(10) Uani 1 1 d .
N4 N 0.13922(10) 0.8728(3) 0.02067(13) 0.0393(9) Uani 1 1 d .
N5 N 0.11167(9) 0.9106(3) -0.05340(13) 0.0394(9) Uani 1 1 d .
N6 N 0.08984(10) 0.7949(3) -0.02461(12) 0.0393(9) Uani 1 1 d .
N7 N 0.17093(13) 0.7624(4) 0.12574(17) 0.0614(13) Uani 1 1 d .
N8 N 0.22086(11) 0.8126(4) 0.06636(18) 0.0567(12) Uani 1 1 d .
C1 C 0.19841(13) 1.1050(4) 0.13774(16) 0.0422(11) Uani 1 1 d .
C2 C 0.20147(18) 1.2383(5) 0.1846(2) 0.0674(18) Uani 1 1 d .
H2 H 0.1963 1.2814 0.2035 0.081 Uiso 1 1 calc R
C3 C 0.22723(18) 1.2480(5) 0.1756(2) 0.0669(18) Uani 1 1 d .
H3 H 0.2434 1.2991 0.1869 0.080 Uiso 1 1 calc R
C4 C 0.15756(15) 1.1080(4) 0.17006(19) 0.0474(13) Uani 1 1 d .
C5 C 0.12676(15) 1.1198(4) 0.14081(19) 0.0486(13) Uani 1 1 d .
C6 C 0.10274(17) 1.0788(5) 0.1514(2) 0.0620(16) Uani 1 1 d .
H6 H 0.0817 1.0840 0.1317 0.074 Uiso 1 1 calc R
C7 C 0.10838(18) 1.0310(5) 0.1895(2) 0.0649(17) Uani 1 1 d .
H7 H 0.0914 1.0066 0.1963 0.078 Uiso 1 1 calc R
C8 C 0.13871(19) 1.0191(5) 0.2175(2) 0.0695(19) Uani 1 1 d .
H8 H 0.1423 0.9841 0.2433 0.083 Uiso 1 1 calc R
C9 C 0.16518(17) 1.0571(5) 0.2096(2) 0.0584(15) Uani 1 1 d .
C10 C 0.11988(18) 1.1754(6) 0.0988(2) 0.0691(18) Uani 1 1 d .
H10 H 0.1380 1.1613 0.0902 0.083 Uiso 1 1 calc R
C11 C 0.1188(4) 1.2956(7) 0.1056(4) 0.184(8) Uani 1 1 d .
H11A H 0.1144 1.3324 0.0790 0.276 Uiso 1 1 calc R
H11B H 0.1390 1.3191 0.1263 0.276 Uiso 1 1 calc R
H11C H 0.1021 1.3113 0.1159 0.276 Uiso 1 1 calc R
C12 C 0.0907(2) 1.1355(11) 0.0644(3) 0.132(5) Uani 1 1 d .
H12A H 0.0875 1.1736 0.0383 0.198 Uiso 1 1 calc R
H12B H 0.0726 1.1466 0.0722 0.198 Uiso 1 1 calc R
H12C H 0.0930 1.0600 0.0602 0.198 Uiso 1 1 calc R
C13 C 0.1980(2) 1.0358(7) 0.2399(2) 0.084(2) Uani 1 1 d .
H13 H 0.2122 1.0815 0.2312 0.101 Uiso 1 1 calc R
C14 C 0.2041(3) 1.0655(13) 0.2861(3) 0.156(5) Uani 1 1 d .
H14A H 0.2262 1.0522 0.3038 0.234 Uiso 1 1 calc R
H14B H 0.1905 1.0228 0.2960 0.234 Uiso 1 1 calc R
H14C H 0.1993 1.1403 0.2876 0.234 Uiso 1 1 calc R
C15 C 0.2079(2) 0.9215(8) 0.2369(3) 0.109(3) Uani 1 1 d .
H15A H 0.2298 0.9112 0.2563 0.164 Uiso 1 1 calc R
H15B H 0.2061 0.9070 0.2081 0.164 Uiso 1 1 calc R
H15C H 0.1942 0.8733 0.2444 0.164 Uiso 1 1 calc R
C16 C 0.25053(13) 1.1445(4) 0.13100(18) 0.0471(13) Uani 1 1 d .
C17 C 0.27183(15) 1.0614(5) 0.1489(2) 0.0619(16) Uani 1 1 d .
C18 C 0.29528(16) 1.0412(6) 0.1341(2) 0.0725(19) Uani 1 1 d .
H18 H 0.3098 0.9857 0.1461 0.087 Uiso 1 1 calc R
C19 C 0.29783(17) 1.0998(6) 0.1027(3) 0.076(2) Uani 1 1 d .
H19 H 0.3143 1.0850 0.0932 0.091 Uiso 1 1 calc R
C20 C 0.27696(14) 1.1807(6) 0.0840(2) 0.0637(17) Uani 1 1 d .
H20 H 0.2791 1.2202 0.0618 0.076 Uiso 1 1 calc R
C21 C 0.25255(13) 1.2046(5) 0.09776(19) 0.0526(14) Uani 1 1 d .
C22 C 0.26961(18) 0.9982(6) 0.1872(2) 0.076(2) Uani 1 1 d .
H22 H 0.2474 1.0036 0.1851 0.091 Uiso 1 1 calc R
C23 C 0.2769(3) 0.8823(7) 0.1861(3) 0.127(4) Uani 1 1 d .
H23A H 0.2632 0.8522 0.1591 0.191 Uiso 1 1 calc R
H23B H 0.2734 0.8457 0.2090 0.191 Uiso 1 1 calc R
H23C H 0.2989 0.8739 0.1894 0.191 Uiso 1 1 calc R
C24 C 0.2905(3) 1.0474(9) 0.2293(3) 0.123(4) Uani 1 1 d .
H24A H 0.2846 1.1214 0.2299 0.185 Uiso 1 1 calc R
H24B H 0.3126 1.0432 0.2325 0.185 Uiso 1 1 calc R
H24C H 0.2877 1.0091 0.2523 0.185 Uiso 1 1 calc R
C25 C 0.22885(16) 1.2931(6) 0.0762(2) 0.0671(17) Uani 1 1 d .
H25 H 0.2087 1.2743 0.0792 0.081 Uiso 1 1 calc R
C26 C 0.22141(19) 1.3063(7) 0.0299(3) 0.081(2) Uani 1 1 d .
H26A H 0.2062 1.3635 0.0189 0.122 Uiso 1 1 calc R
H26B H 0.2125 1.2406 0.0152 0.122 Uiso 1 1 calc R
H26C H 0.2407 1.3232 0.0256 0.122 Uiso 1 1 calc R
C27 C 0.2395(2) 1.4013(6) 0.0984(3) 0.092(3) Uani 1 1 d .
H27A H 0.2237 1.4549 0.0842 0.138 Uiso 1 1 calc R
H27B H 0.2597 1.4214 0.0971 0.138 Uiso 1 1 calc R
H27C H 0.2419 1.3957 0.1278 0.138 Uiso 1 1 calc R
C28 C 0.11635(11) 0.8607(3) -0.01514(15) 0.0312(9) Uani 1 1 d .
C29 C 0.08361(13) 0.8731(4) -0.08523(17) 0.0502(14) Uani 1 1 d .
H29 H 0.0756 0.8942 -0.1138 0.060 Uiso 1 1 calc R
C30 C 0.07029(12) 0.8027(4) -0.06799(17) 0.0468(13) Uani 1 1 d .
H30 H 0.0513 0.7651 -0.0821 0.056 Uiso 1 1 calc R
C31 C 0.13530(11) 0.9689(4) -0.06292(15) 0.0401(11) Uani 1 1 d .
C32 C 0.13974(12) 1.0776(4) -0.05160(17) 0.0445(12) Uani 1 1 d .
C33 C 0.16076(15) 1.1338(5) -0.0646(2) 0.0556(15) Uani 1 1 d .
H33 H 0.1639 1.2069 -0.0587 0.067 Uiso 1 1 calc R
C34 C 0.17706(15) 1.0840(5) -0.0860(2) 0.0623(16) Uani 1 1 d .
H34 H 0.1914 1.1232 -0.0942 0.075 Uiso 1 1 calc R
C35 C 0.17265(15) 0.9769(5) -0.0957(2) 0.0605(15) Uani 1 1 d .
H35 H 0.1837 0.9443 -0.1107 0.073 Uiso 1 1 calc R
C36 C 0.15212(11) 0.9176(4) -0.08354(16) 0.0423(11) Uani 1 1 d .
C37 C 0.12137(15) 1.1314(4) -0.02895(19) 0.0516(14) Uani 1 1 d .
H37 H 0.1157 1.0756 -0.0126 0.062 Uiso 1 1 calc R
C38 C 0.1403(2) 1.2136(6) 0.0024(3) 0.086(2) Uani 1 1 d .
H38A H 0.1273 1.2451 0.0162 0.130 Uiso 1 1 calc R
H38B H 0.1471 1.2686 -0.0122 0.130 Uiso 1 1 calc R
H38C H 0.1588 1.1803 0.0236 0.130 Uiso 1 1 calc R
C39 C 0.0904(2) 1.1765(9) -0.0604(3) 0.116(4) Uani 1 1 d .
H39A H 0.0787 1.2096 -0.0451 0.174 Uiso 1 1 calc R
H39B H 0.0778 1.1196 -0.0781 0.174 Uiso 1 1 calc R
H39C H 0.0950 1.2292 -0.0781 0.174 Uiso 1 1 calc R
C40 C 0.14961(14) 0.7975(5) -0.0920(2) 0.0605(16) Uani 1 1 d .
H40 H 0.1304 0.7723 -0.0880 0.073 Uiso 1 1 calc R
C41 C 0.17897(17) 0.7421(6) -0.0571(3) 0.0747(19) Uani 1 1 d .
H41A H 0.1800 0.7625 -0.0292 0.112 Uiso 1 1 calc R
H41B H 0.1983 0.7641 -0.0604 0.112 Uiso 1 1 calc R
H41C H 0.1767 0.6654 -0.0602 0.112 Uiso 1 1 calc R
C42 C 0.1460(3) 0.7687(7) -0.1354(3) 0.105(3) Uani 1 1 d .
H42A H 0.1274 0.8041 -0.1555 0.157 Uiso 1 1 calc R
H42B H 0.1434 0.6923 -0.1390 0.157 Uiso 1 1 calc R
H42C H 0.1647 0.7909 -0.1402 0.157 Uiso 1 1 calc R
C43 C 0.08568(11) 0.7163(4) 0.00302(16) 0.0399(11) Uani 1 1 d .
C44 C 0.06518(15) 0.7352(5) 0.02314(19) 0.0529(14) Uani 1 1 d .
C45 C 0.05984(18) 0.6530(5) 0.0475(2) 0.0659(17) Uani 1 1 d .
H45 H 0.0454 0.6637 0.0608 0.079 Uiso 1 1 calc R
C46 C 0.07534(18) 0.5577(5) 0.0522(2) 0.0694(18) Uani 1 1 d .
H46 H 0.0717 0.5034 0.0688 0.083 Uiso 1 1 calc R
C47 C 0.09633(16) 0.5420(5) 0.0326(2) 0.0619(16) Uani 1 1 d .
H47 H 0.1068 0.4761 0.0361 0.074 Uiso 1 1 calc R
C48 C 0.10278(13) 0.6204(4) 0.00756(18) 0.0468(13) Uani 1 1 d .
C49 C 0.04836(18) 0.8430(5) 0.0201(2) 0.0679(18) Uani 1 1 d .
H49 H 0.0597 0.8980 0.0105 0.081 Uiso 1 1 calc R
C50 C 0.0152(3) 0.8370(9) -0.0101(4) 0.179(8) Uani 1 1 d .
H50A H 0.0050 0.9054 -0.0115 0.268 Uiso 1 1 calc R
H50B H 0.0041 0.7829 -0.0009 0.268 Uiso 1 1 calc R
H50C H 0.0147 0.8187 -0.0380 0.268 Uiso 1 1 calc R
C51 C 0.0480(2) 0.8766(7) 0.0641(3) 0.095(3) Uani 1 1 d .
H51A H 0.0696 0.8768 0.0852 0.143 Uiso 1 1 calc R
H51B H 0.0353 0.8266 0.0725 0.143 Uiso 1 1 calc R
H51C H 0.0390 0.9474 0.0620 0.143 Uiso 1 1 calc R
C52 C 0.12551(14) 0.5996(5) -0.0135(2) 0.0535(14) Uani 1 1 d .
H52 H 0.1303 0.6687 -0.0237 0.064 Uiso 1 1 calc R
C53 C 0.15720(18) 0.5535(7) 0.0180(3) 0.085(2) Uani 1 1 d .
H53A H 0.1656 0.5994 0.0427 0.128 Uiso 1 1 calc R
H53B H 0.1723 0.5494 0.0043 0.128 Uiso 1 1 calc R
H53C H 0.1536 0.4829 0.0267 0.128 Uiso 1 1 calc R
C54 C 0.11196(19) 0.5311(8) -0.0499(3) 0.094(3) Uani 1 1 d .
H54A H 0.1276 0.5178 -0.0622 0.141 Uiso 1 1 calc R
H54B H 0.0935 0.5651 -0.0707 0.141 Uiso 1 1 calc R
H54C H 0.1057 0.4641 -0.0412 0.141 Uiso 1 1 calc R
C55 C 0.1406(2) 0.7836(9) 0.1296(3) 0.113(3) Uani 1 1 d .
H55A H 0.1293 0.8385 0.1096 0.170 Uiso 1 1 calc R
H55B H 0.1445 0.8074 0.1582 0.170 Uiso 1 1 calc R
H55C H 0.1280 0.7190 0.1237 0.170 Uiso 1 1 calc R
C56 C 0.1900(3) 0.6815(7) 0.1554(3) 0.105(3) Uani 1 1 d .
H56A H 0.1929 0.7028 0.1843 0.127 Uiso 1 1 calc R
H56B H 0.2111 0.6788 0.1540 0.127 Uiso 1 1 calc R
C57 C 0.1754(4) 0.5709(9) 0.1468(4) 0.181(7) Uani 1 1 d .
H57A H 0.1896 0.5208 0.1668 0.272 Uiso 1 1 calc R
H57B H 0.1721 0.5497 0.1181 0.272 Uiso 1 1 calc R
H57C H 0.1551 0.5718 0.1501 0.272 Uiso 1 1 calc R
C58 C 0.2352(2) 0.7072(6) 0.0805(4) 0.102(3) Uani 1 1 d .
H58A H 0.2236 0.6704 0.0951 0.153 Uiso 1 1 calc R
H58B H 0.2572 0.7159 0.0996 0.153 Uiso 1 1 calc R
H58C H 0.2343 0.6658 0.0560 0.153 Uiso 1 1 calc R
C59 C 0.23787(15) 0.8666(5) 0.0452(2) 0.0598(16) Uani 1 1 d .
H59A H 0.2389 0.8218 0.0223 0.072 Uiso 1 1 calc R
H59B H 0.2596 0.8803 0.0652 0.072 Uiso 1 1 calc R
C60 C 0.22203(17) 0.9697(6) 0.0273(3) 0.074(2) Uani 1 1 d .
H60A H 0.2339 1.0055 0.0128 0.110 Uiso 1 1 calc R
H60B H 0.2214 1.0146 0.0501 0.110 Uiso 1 1 calc R
H60C H 0.2006 0.9561 0.0073 0.110 Uiso 1 1 calc R
U1A U 0.0000 0.52873(2) 0.2500 0.03811(9) Uani 1 2 d S
N1A N 0.02978(10) 0.6114(3) 0.22268(13) 0.0422(10) Uani 1 1 d .
N2A N 0.06444(10) 0.7360(3) 0.20760(13) 0.0400(9) Uani 1 1 d .
N3A N 0.05584(9) 0.5846(3) 0.17396(12) 0.0386(9) Uani 1 1 d .
N4A N -0.03613(12) 0.4323(4) 0.20066(15) 0.0586(12) Uani 1 1 d D
C1A C 0.04732(11) 0.6402(4) 0.20324(15) 0.0338(10) Uani 1 1 d .
C2A C 0.08111(13) 0.7350(4) 0.18149(17) 0.0476(13) Uani 1 1 d .
H2A H 0.0940 0.7906 0.1787 0.057 Uiso 1 1 calc R
C3A C 0.07602(14) 0.6427(4) 0.16079(18) 0.0493(13) Uani 1 1 d .
H3A H 0.0846 0.6212 0.1410 0.059 Uiso 1 1 calc R
C4A C 0.06411(13) 0.8246(4) 0.23324(16) 0.0438(12) Uani 1 1 d .
C5A C 0.08769(14) 0.8352(5) 0.27301(18) 0.0505(13) Uani 1 1 d .
C6A C 0.09051(16) 0.9312(5) 0.2951(2) 0.0642(17) Uani 1 1 d .
H6A H 0.1072 0.9412 0.3215 0.077 Uiso 1 1 calc R
C7A C 0.06878(17) 1.0102(5) 0.2780(2) 0.0678(18) Uani 1 1 d .
H7A H 0.0706 1.0739 0.2932 0.081 Uiso 1 1 calc R
C8A C 0.04409(17) 0.9990(6) 0.2388(2) 0.0669(17) Uani 1 1 d .
H8A H 0.0295 1.0547 0.2278 0.080 Uiso 1 1 calc R
C9A C 0.04085(14) 0.9031(5) 0.2153(2) 0.0524(13) Uani 1 1 d .
C10A C 0.11119(16) 0.7470(5) 0.29265(19) 0.0632(17) Uani 1 1 d .
H10A H 0.1034 0.6827 0.2749 0.076 Uiso 1 1 calc R
C11A C 0.14501(19) 0.7732(8) 0.2935(3) 0.100(3) Uani 1 1 d .
H11D H 0.1435 0.7889 0.2649 0.150 Uiso 1 1 calc R
H11E H 0.1589 0.7125 0.3045 0.150 Uiso 1 1 calc R
H11F H 0.1536 0.8345 0.3116 0.150 Uiso 1 1 calc R
C12A C 0.1133(2) 0.7202(7) 0.3371(2) 0.098(3) Uani 1 1 d .
H12D H 0.0923 0.7029 0.3363 0.147 Uiso 1 1 calc R
H12E H 0.1217 0.7809 0.3556 0.147 Uiso 1 1 calc R
H12F H 0.1273 0.6596 0.3479 0.147 Uiso 1 1 calc R
C13A C 0.01402(16) 0.8898(6) 0.1735(2) 0.0683(18) Uani 1 1 d .
H13A H 0.0185 0.8246 0.1605 0.082 Uiso 1 1 calc R
C14A C 0.0115(3) 0.9792(8) 0.1432(3) 0.115(3) Uani 1 1 d .
H14D H -0.0060 0.9654 0.1165 0.172 Uiso 1 1 calc R
H14E H 0.0311 0.9846 0.1385 0.172 Uiso 1 1 calc R
H14F H 0.0077 1.0454 0.1551 0.172 Uiso 1 1 calc R
C15A C -0.0167(2) 0.8699(9) 0.1796(4) 0.111(4) Uani 1 1 d .
H15D H -0.0139 0.8107 0.1989 0.167 Uiso 1 1 calc R
H15E H -0.0334 0.8531 0.1524 0.167 Uiso 1 1 calc R
H15F H -0.0225 0.9332 0.1912 0.167 Uiso 1 1 calc R
C16A C 0.04430(12) 0.4809(4) 0.15626(15) 0.0386(11) Uani 1 1 d .
C17A C 0.01783(13) 0.4751(5) 0.11639(17) 0.0465(12) Uani 1 1 d .
C18A C 0.00968(16) 0.3738(5) 0.0997(2) 0.0612(17) Uani 1 1 d .
H18A H -0.0073 0.3671 0.0733 0.073 Uiso 1 1 calc R
C19A C 0.02454(18) 0.2846(6) 0.1189(3) 0.074(2) Uani 1 1 d .
H19A H 0.0182 0.2179 0.1059 0.089 Uiso 1 1 calc R
C20A C 0.04986(17) 0.2923(5) 0.1590(2) 0.0660(17) Uani 1 1 d .
H20A H 0.0597 0.2299 0.1731 0.079 Uiso 1 1 calc R
C21A C 0.06040(14) 0.3906(4) 0.17797(18) 0.0485(13) Uani 1 1 d .
C22A C -0.00004(13) 0.5742(5) 0.09572(16) 0.0523(14) Uani 1 1 d .
H22A H 0.0154 0.6335 0.1018 0.063 Uiso 1 1 calc R
C23A C -0.0166(2) 0.5631(8) 0.0471(2) 0.088(2) Uani 1 1 d .
H23D H -0.0010 0.5469 0.0352 0.131 Uiso 1 1 calc R
H23E H -0.0273 0.6294 0.0352 0.131 Uiso 1 1 calc R
H23F H -0.0322 0.5061 0.0405 0.131 Uiso 1 1 calc R
C24A C -0.02448(15) 0.6031(6) 0.1142(2) 0.0665(17) Uani 1 1 d .
H24D H -0.0354 0.6678 0.1010 0.100 Uiso 1 1 calc R
H24E H -0.0139 0.6142 0.1446 0.100 Uiso 1 1 calc R
H24F H -0.0398 0.5457 0.1090 0.100 Uiso 1 1 calc R
C25A C 0.08850(17) 0.3970(6) 0.2203(2) 0.0686(18) Uani 1 1 d .
H25A H 0.0862 0.4635 0.2344 0.082 Uiso 1 1 calc R
C26A C 0.0901(2) 0.3073(7) 0.2497(3) 0.092(2) Uani 1 1 d .
H26D H 0.1085 0.3164 0.2759 0.138 Uiso 1 1 calc R
H26E H 0.0920 0.2405 0.2365 0.138 Uiso 1 1 calc R
H26F H 0.0710 0.3065 0.2558 0.138 Uiso 1 1 calc R
C27A C 0.1192(2) 0.4039(10) 0.2140(3) 0.121(4) Uani 1 1 d .
H27D H 0.1367 0.4085 0.2413 0.182 Uiso 1 1 calc R
H27E H 0.1191 0.4668 0.1974 0.182 Uiso 1 1 calc R
H27F H 0.1218 0.3410 0.1991 0.182 Uiso 1 1 calc R
C28A C -0.0699(2) 0.4755(11) 0.1773(3) 0.126(4) Uani 1 1 d .
H28A H -0.0748 0.5267 0.1952 0.189 Uiso 1 1 calc R
H28B H -0.0850 0.4172 0.1707 0.189 Uiso 1 1 calc R
H28C H -0.0712 0.5099 0.1512 0.189 Uiso 1 1 calc R
C29A C -0.0215(3) 0.3510(6) 0.1815(4) 0.152(5) Uani 1 1 d D
H29A H -0.0283 0.3646 0.1511 0.182 Uiso 1 1 calc R
H29B H 0.0017 0.3579 0.1943 0.182 Uiso 1 1 calc R
C30A C -0.0307(4) 0.2400(8) 0.1882(4) 0.161(6) Uani 1 1 d D
H30A H -0.0202 0.1896 0.1763 0.241 Uiso 1 1 calc R
H30B H -0.0535 0.2318 0.1743 0.241 Uiso 1 1 calc R
H30C H -0.0242 0.2266 0.2184 0.241 Uiso 1 1 calc R

loop_
_atom_site_aniso_label
_atom_site_aniso_U_11
_atom_site_aniso_U_22
_atom_site_aniso_U_33
_atom_site_aniso_U_23
_atom_site_aniso_U_13
_atom_site_aniso_U_12
U1 0.03283(12) 0.03437(12) 0.03071(12) -0.00108(6) 0.00735(8) -0.00280(7)
N1 0.044(2) 0.041(2) 0.041(2) -0.0066(18) 0.0161(19) -0.0051(19)
N2 0.065(3) 0.037(2) 0.053(3) -0.005(2) 0.034(2) -0.009(2)
N3 0.048(2) 0.047(2) 0.040(2) -0.012(2) 0.013(2) -0.021(2)
N4 0.040(2) 0.038(2) 0.035(2) 0.0021(16) 0.0092(19) -0.0062(17)
N5 0.029(2) 0.046(2) 0.037(2) 0.0094(18) 0.0057(16) -0.0048(18)
N6 0.043(2) 0.044(2) 0.0290(19) 0.0021(17) 0.0114(17) -0.0058(18)
N7 0.075(3) 0.054(3) 0.054(3) 0.014(2) 0.024(3) -0.002(3)
N8 0.043(2) 0.046(3) 0.081(4) -0.001(2) 0.023(2) 0.004(2)
C1 0.053(3) 0.040(3) 0.034(3) -0.002(2) 0.017(2) -0.008(2)
C2 0.102(5) 0.053(3) 0.059(4) -0.022(3) 0.043(4) -0.027(4)
C3 0.084(5) 0.058(4) 0.063(4) -0.026(3) 0.033(4) -0.031(3)
C4 0.069(4) 0.032(2) 0.056(3) -0.003(2) 0.039(3) 0.001(2)
C5 0.066(4) 0.040(3) 0.050(3) -0.002(2) 0.034(3) 0.002(2)
C6 0.069(4) 0.054(4) 0.076(4) -0.002(3) 0.042(4) 0.006(3)
C7 0.080(5) 0.060(4) 0.073(4) 0.009(3) 0.050(4) 0.002(3)
C8 0.105(6) 0.052(4) 0.069(4) 0.013(3) 0.052(4) -0.006(4)
C9 0.081(4) 0.051(3) 0.054(3) 0.005(3) 0.036(3) 0.000(3)
C10 0.090(5) 0.066(4) 0.066(4) 0.009(3) 0.046(4) 0.004(4)
C11 0.37(2) 0.076(6) 0.194(13) 0.083(7) 0.210(16) 0.105(10)
C12 0.066(5) 0.244(15) 0.070(6) 0.036(7) 0.008(4) -0.021(7)
C13 0.086(5) 0.094(6) 0.065(4) 0.025(4) 0.022(4) -0.013(4)
C14 0.154(11) 0.230(15) 0.070(6) -0.003(8) 0.027(7) -0.035(11)
C15 0.088(6) 0.104(7) 0.113(8) 0.038(6) 0.013(5) 0.012(5)
C16 0.041(3) 0.049(3) 0.044(3) -0.011(2) 0.009(2) -0.014(2)
C17 0.053(3) 0.060(4) 0.063(4) -0.005(3) 0.011(3) -0.014(3)
C18 0.050(4) 0.084(5) 0.071(5) -0.006(4) 0.010(3) -0.002(3)
C19 0.052(4) 0.077(5) 0.101(6) -0.020(4) 0.032(4) -0.011(4)
C20 0.050(3) 0.071(4) 0.076(4) -0.014(3) 0.030(3) -0.019(3)
C21 0.049(3) 0.054(3) 0.056(3) -0.013(3) 0.023(3) -0.025(3)
C22 0.065(4) 0.086(5) 0.062(4) 0.013(4) 0.007(3) 0.005(4)
C23 0.181(12) 0.075(6) 0.091(7) 0.016(5) 0.014(7) -0.009(6)
C24 0.149(9) 0.128(8) 0.060(5) -0.002(5) 0.003(6) -0.023(7)
C25 0.059(4) 0.077(4) 0.077(4) -0.004(4) 0.039(3) -0.018(3)
C26 0.078(5) 0.081(5) 0.091(6) 0.025(4) 0.040(4) 0.008(4)
C27 0.102(6) 0.062(4) 0.126(8) -0.001(5) 0.060(6) 0.001(4)
C28 0.029(2) 0.031(2) 0.031(2) -0.0003(17) 0.0096(19) 0.0005(18)
C29 0.043(3) 0.065(4) 0.033(3) 0.005(2) 0.003(2) -0.012(2)
C30 0.032(2) 0.057(3) 0.042(3) 0.002(2) 0.003(2) -0.012(2)
C31 0.032(2) 0.048(3) 0.036(2) 0.007(2) 0.009(2) -0.005(2)
C32 0.038(3) 0.048(3) 0.045(3) 0.013(2) 0.012(2) 0.001(2)
C33 0.058(4) 0.050(3) 0.059(4) 0.012(3) 0.022(3) -0.013(3)
C34 0.055(3) 0.070(4) 0.068(4) 0.010(3) 0.029(3) -0.015(3)
C35 0.052(3) 0.072(4) 0.063(4) -0.001(3) 0.029(3) -0.004(3)
C36 0.032(2) 0.050(3) 0.043(3) -0.001(2) 0.012(2) -0.005(2)
C37 0.058(3) 0.049(3) 0.049(3) 0.012(2) 0.022(3) 0.007(3)
C38 0.092(5) 0.079(5) 0.105(6) -0.028(5) 0.057(5) -0.014(4)
C39 0.076(5) 0.169(9) 0.110(7) 0.042(7) 0.043(5) 0.076(6)
C40 0.049(3) 0.063(4) 0.076(4) -0.016(3) 0.031(3) -0.013(3)
C41 0.068(4) 0.060(4) 0.098(6) -0.002(4) 0.035(4) 0.003(3)
C42 0.136(8) 0.093(6) 0.074(5) -0.032(5) 0.026(5) -0.019(6)
C43 0.039(2) 0.038(3) 0.040(3) 0.000(2) 0.011(2) -0.008(2)
C44 0.064(4) 0.050(3) 0.051(3) -0.001(3) 0.029(3) -0.011(3)
C45 0.081(5) 0.067(4) 0.068(4) 0.001(3) 0.049(4) -0.011(4)
C46 0.096(5) 0.054(4) 0.062(4) 0.017(3) 0.034(4) -0.011(4)
C47 0.076(4) 0.044(3) 0.068(4) 0.011(3) 0.031(3) -0.008(3)
C48 0.045(3) 0.039(3) 0.047(3) 0.004(2) 0.008(2) -0.005(2)
C49 0.087(5) 0.058(4) 0.076(5) 0.002(3) 0.051(4) 0.004(3)
C50 0.181(12) 0.125(8) 0.120(9) -0.061(7) -0.065(8) 0.093(8)
C51 0.122(7) 0.090(6) 0.078(6) -0.023(4) 0.043(5) 0.006(5)
C52 0.050(3) 0.048(3) 0.064(4) -0.001(3) 0.023(3) 0.003(3)
C53 0.064(4) 0.094(6) 0.091(6) -0.001(5) 0.022(4) 0.009(4)
C54 0.076(5) 0.120(7) 0.096(6) -0.034(5) 0.044(5) -0.010(5)
C55 0.097(6) 0.176(11) 0.075(6) 0.007(6) 0.043(5) -0.031(7)
C56 0.155(9) 0.082(6) 0.065(5) 0.020(4) 0.026(6) 0.014(6)
C57 0.32(2) 0.091(7) 0.091(8) 0.028(6) 0.035(11) -0.009(10)
C58 0.095(6) 0.052(4) 0.180(10) 0.000(5) 0.076(7) 0.015(4)
C59 0.045(3) 0.075(4) 0.057(4) -0.010(3) 0.017(3) -0.003(3)
C60 0.063(4) 0.071(4) 0.092(5) -0.013(4) 0.036(4) -0.013(3)
U1A 0.04099(15) 0.04738(16) 0.03430(15) 0.000 0.02371(11) 0.000
N1A 0.047(2) 0.052(2) 0.034(2) 0.0003(18) 0.0235(19) 0.0000(19)
N2A 0.043(2) 0.038(2) 0.044(2) -0.0031(18) 0.0226(19) -0.0058(18)
N3A 0.043(2) 0.044(2) 0.036(2) -0.0067(18) 0.0231(18) -0.0094(19)
N4A 0.067(3) 0.067(3) 0.041(3) -0.006(2) 0.020(2) -0.016(3)
C1A 0.026(2) 0.043(3) 0.031(2) -0.0020(19) 0.0089(19) -0.0013(19)
C2A 0.051(3) 0.055(3) 0.048(3) -0.009(2) 0.031(3) -0.022(3)
C3A 0.056(3) 0.060(3) 0.047(3) -0.009(3) 0.037(3) -0.013(3)
C4A 0.056(3) 0.044(3) 0.039(3) -0.006(2) 0.026(2) -0.008(2)
C5A 0.055(3) 0.053(3) 0.044(3) -0.011(3) 0.020(3) -0.010(3)
C6A 0.067(4) 0.067(4) 0.058(4) -0.025(3) 0.023(3) -0.025(3)
C7A 0.076(4) 0.054(4) 0.080(5) -0.027(3) 0.038(4) -0.010(3)
C8A 0.072(4) 0.061(4) 0.076(5) -0.008(3) 0.039(4) 0.002(3)
C9A 0.051(3) 0.049(3) 0.068(4) 0.002(3) 0.035(3) 0.003(3)
C10A 0.071(4) 0.060(4) 0.044(3) 0.000(3) 0.005(3) -0.003(3)
C11A 0.074(5) 0.112(7) 0.115(7) 0.038(6) 0.037(5) 0.022(5)
C12A 0.116(7) 0.106(6) 0.056(4) 0.006(4) 0.014(4) -0.022(5)
C13A 0.060(4) 0.071(4) 0.072(5) 0.005(3) 0.023(3) 0.017(3)
C14A 0.121(8) 0.123(8) 0.087(6) 0.025(6) 0.025(6) 0.001(6)
C15A 0.056(5) 0.168(11) 0.106(8) -0.013(6) 0.027(5) -0.026(5)
C16A 0.041(3) 0.045(3) 0.034(2) -0.010(2) 0.019(2) -0.007(2)
C17A 0.044(3) 0.061(3) 0.042(3) -0.012(2) 0.025(2) -0.014(3)
C18A 0.056(4) 0.078(5) 0.047(3) -0.024(3) 0.017(3) -0.014(3)
C19A 0.077(5) 0.058(4) 0.096(6) -0.030(4) 0.042(4) -0.012(4)
C20A 0.077(4) 0.054(4) 0.068(4) -0.011(3) 0.030(4) -0.004(3)
C21A 0.055(3) 0.048(3) 0.050(3) -0.009(2) 0.030(3) 0.005(3)
C22A 0.046(3) 0.073(4) 0.033(3) 0.003(3) 0.010(2) -0.009(3)
C23A 0.087(5) 0.120(7) 0.049(4) 0.003(4) 0.018(4) -0.022(5)
C24A 0.053(4) 0.087(5) 0.052(4) 0.010(3) 0.011(3) 0.019(3)
C25A 0.068(4) 0.072(4) 0.055(4) -0.006(3) 0.012(3) 0.012(3)
C26A 0.099(6) 0.092(6) 0.077(5) 0.001(4) 0.026(5) 0.013(5)
C27A 0.063(5) 0.174(10) 0.098(7) 0.018(7) -0.001(5) -0.020(6)
C28A 0.106(7) 0.215(13) 0.053(5) 0.014(6) 0.026(5) -0.006(8)
C29A 0.221(16) 0.152(11) 0.107(9) -0.039(8) 0.090(10) -0.036(11)
C30A 0.277(19) 0.093(8) 0.157(12) 0.005(8) 0.132(14) 0.013(10)

loop_
_atom_type_symbol
_atom_type_description
_atom_type_scat_dispersion_real
_atom_type_scat_dispersion_imag
_atom_type_scat_source
C C 0.0033 0.0016 'International Tables Vol C Tables 4.2.6.8 and 6.1.1.4'
H H 0.0000 0.0000 'International Tables Vol C Tables 4.2.6.8 and 6.1.1.4'
N N 0.0061 0.0033 'International Tables Vol C Tables 4.2.6.8 and 6.1.1.4'
U U -9.6767 9.6646 'International Tables Vol C Tables 4.2.6.8 and 6.1.1.4'

loop_
_geom_angle_atom_site_label_1
_geom_angle_atom_site_label_2
_geom_angle_atom_site_label_3
_geom_angle
_geom_angle_site_symmetry_1
_geom_angle_site_symmetry_3
N1 U1 N4 113.90(15) . .
N1 U1 N7 104.28(18) . .
N4 U1 N7 109.39(18) . .
N1 U1 N8 112.91(17) . .
N4 U1 N8 106.22(19) . .
N7 U1 N8 110.1(2) . .
C1 N1 U1 170.4(4) . .
C2 N2 C1 111.2(5) . .
C2 N2 C4 122.8(5) . .
C1 N2 C4 124.1(4) . .
C3 N3 C16 126.0(5) . .
C3 N3 C1 109.1(5) . .
C16 N3 C1 124.4(4) . .
C28 N4 U1 172.3(4) . .
C28 N5 C29 110.0(4) . .
C28 N5 C31 125.6(4) . .
C29 N5 C31 122.3(4) . .
C28 N6 C30 110.2(4) . .
C28 N6 C43 125.4(4) . .
C30 N6 C43 123.5(4) . .
C56 N7 C55 113.3(7) . .
C56 N7 U1 133.5(6) . .
C55 N7 U1 112.8(5) . .
C59 N8 C58 109.6(5) . .
C59 N8 U1 128.2(4) . .
C58 N8 U1 122.2(5) . .
N1 C1 N2 129.7(5) . .
N1 C1 N3 127.1(5) . .
N2 C1 N3 103.1(4) . .
C3 C2 N2 108.6(5) . .
C3 C2 H2 125.7 . .
N2 C2 H2 125.7 . .
C2 C3 N3 107.8(5) . .
C2 C3 H3 126.1 . .
N3 C3 H3 126.1 . .
C5 C4 C9 123.3(5) . .
C5 C4 N2 119.7(5) . .
C9 C4 N2 117.0(6) . .
C6 C5 C4 117.3(6) . .
C6 C5 C10 121.6(6) . .
C4 C5 C10 121.1(5) . .
C7 C6 C5 122.4(7) . .
C7 C6 H6 118.8 . .
C5 C6 H6 118.8 . .
C8 C7 C6 119.3(6) . .
C8 C7 H7 120.3 . .
C6 C7 H7 120.3 . .
C7 C8 C9 122.9(6) . .
C7 C8 H8 118.6 . .
C9 C8 H8 118.6 . .
C4 C9 C8 114.8(6) . .
C4 C9 C13 124.3(6) . .
C8 C9 C13 120.7(6) . .
C12 C10 C5 113.0(6) . .
C12 C10 C11 112.5(10) . .
C5 C10 C11 108.4(6) . .
C12 C10 H10 107.6 . .
C5 C10 H10 107.6 . .
C11 C10 H10 107.6 . .
C10 C11 H11A 109.5 . .
C10 C11 H11B 109.5 . .
H11A C11 H11B 109.5 . .
C10 C11 H11C 109.5 . .
H11A C11 H11C 109.5 . .
H11B C11 H11C 109.5 . .
C10 C12 H12A 109.5 . .
C10 C12 H12B 109.5 . .
H12A C12 H12B 109.5 . .
C10 C12 H12C 109.5 . .
H12A C12 H12C 109.5 . .
H12B C12 H12C 109.5 . .
C9 C13 C15 111.7(7) . .
C9 C13 C14 114.2(9) . .
C15 C13 C14 111.0(9) . .
C9 C13 H13 106.5 . .
C15 C13 H13 106.5 . .
C14 C13 H13 106.5 . .
C13 C14 H14A 109.5 . .
C13 C14 H14B 109.5 . .
H14A C14 H14B 109.5 . .
C13 C14 H14C 109.5 . .
H14A C14 H14C 109.5 . .
H14B C14 H14C 109.5 . .
C13 C15 H15A 109.5 . .
C13 C15 H15B 109.5 . .
H15A C15 H15B 109.5 . .
C13 C15 H15C 109.5 . .
H15A C15 H15C 109.5 . .
H15B C15 H15C 109.5 . .
C17 C16 C21 120.6(6) . .
C17 C16 N3 120.5(5) . .
C21 C16 N3 118.9(5) . .
C18 C17 C16 119.2(6) . .
C18 C17 C22 121.5(6) . .
C16 C17 C22 119.2(6) . .
C19 C18 C17 120.7(7) . .
C19 C18 H18 119.6 . .
C17 C18 H18 119.6 . .
C18 C19 C20 121.4(7) . .
C18 C19 H19 119.3 . .
C20 C19 H19 119.3 . .
C19 C20 C21 120.3(7) . .
C19 C20 H20 119.9 . .
C21 C20 H20 119.9 . .
C20 C21 C16 117.8(6) . .
C20 C21 C25 120.2(6) . .
C16 C21 C25 122.1(5) . .
C23 C22 C24 110.8(8) . .
C23 C22 C17 112.7(8) . .
C24 C22 C17 111.4(7) . .
C23 C22 H22 107.2 . .
C24 C22 H22 107.2 . .
C17 C22 H22 107.2 . .
C22 C23 H23A 109.5 . .
C22 C23 H23B 109.5 . .
H23A C23 H23B 109.5 . .
C22 C23 H23C 109.5 . .
H23A C23 H23C 109.5 . .
H23B C23 H23C 109.5 . .
C22 C24 H24A 109.5 . .
C22 C24 H24B 109.5 . .
H24A C24 H24B 109.5 . .
C22 C24 H24C 109.5 . .
H24A C24 H24C 109.5 . .
H24B C24 H24C 109.5 . .
C26 C25 C21 115.0(6) . .
C26 C25 C27 108.8(6) . .
C21 C25 C27 111.9(6) . .
C26 C25 H25 106.9 . .
C21 C25 H25 106.9 . .
C27 C25 H25 106.9 . .
C25 C26 H26A 109.5 . .
C25 C26 H26B 109.5 . .
H26A C26 H26B 109.5 . .
C25 C26 H26C 109.5 . .
H26A C26 H26C 109.5 . .
H26B C26 H26C 109.5 . .
C25 C27 H27A 109.5 . .
C25 C27 H27B 109.5 . .
H27A C27 H27B 109.5 . .
C25 C27 H27C 109.5 . .
H27A C27 H27C 109.5 . .
H27B C27 H27C 109.5 . .
N4 C28 N5 128.5(4) . .
N4 C28 N6 127.6(4) . .
N5 C28 N6 104.0(4) . .
C30 C29 N5 108.4(5) . .
C30 C29 H29 125.8 . .
N5 C29 H29 125.8 . .
C29 C30 N6 107.4(4) . .
C29 C30 H30 126.3 . .
N6 C30 H30 126.3 . .
C36 C31 C32 122.7(5) . .
C36 C31 N5 119.1(5) . .
C32 C31 N5 118.1(5) . .
C33 C32 C31 116.5(5) . .
C33 C32 C37 121.6(5) . .
C31 C32 C37 121.8(5) . .
C34 C33 C32 121.0(6) . .
C34 C33 H33 119.5 . .
C32 C33 H33 119.5 . .
C33 C34 C35 120.8(6) . .
C33 C34 H34 119.6 . .
C35 C34 H34 119.6 . .
C36 C35 C34 120.5(6) . .
C36 C35 H35 119.7 . .
C34 C35 H35 119.7 . .
C35 C36 C31 118.2(5) . .
C35 C36 C40 119.1(5) . .
C31 C36 C40 122.7(5) . .
C32 C37 C38 113.2(5) . .
C32 C37 C39 110.8(6) . .
C38 C37 C39 111.9(7) . .
C32 C37 H37 106.8 . .
C38 C37 H37 106.8 . .
C39 C37 H37 106.8 . .
C37 C38 H38A 109.5 . .
C37 C38 H38B 109.5 . .
H38A C38 H38B 109.5 . .
C37 C38 H38C 109.5 . .
H38A C38 H38C 109.5 . .
H38B C38 H38C 109.5 . .
C37 C39 H39A 109.5 . .
C37 C39 H39B 109.5 . .
H39A C39 H39B 109.5 . .
C37 C39 H39C 109.5 . .
H39A C39 H39C 109.5 . .
H39B C39 H39C 109.5 . .
C42 C40 C36 113.9(6) . .
C42 C40 C41 112.9(6) . .
C36 C40 C41 108.2(5) . .
C42 C40 H40 107.2 . .
C36 C40 H40 107.2 . .
C41 C40 H40 107.2 . .
C40 C41 H41A 109.5 . .
C40 C41 H41B 109.5 . .
H41A C41 H41B 109.5 . .
C40 C41 H41C 109.5 . .
H41A C41 H41C 109.5 . .
H41B C41 H41C 109.5 . .
C40 C42 H42A 109.5 . .
C40 C42 H42B 109.5 . .
H42A C42 H42B 109.5 . .
C40 C42 H42C 109.5 . .
H42A C42 H42C 109.5 . .
H42B C42 H42C 109.5 . .
C44 C43 C48 123.0(5) . .
C44 C43 N6 119.8(5) . .
C48 C43 N6 117.1(5) . .
C43 C44 C45 118.2(6) . .
C43 C44 C49 122.3(5) . .
C45 C44 C49 119.5(5) . .
C46 C45 C44 121.0(6) . .
C46 C45 H45 119.5 . .
C44 C45 H45 119.5 . .
C45 C46 C47 119.5(6) . .
C45 C46 H46 120.2 . .
C47 C46 H46 120.2 . .
C46 C47 C48 122.7(6) . .
C46 C47 H47 118.7 . .
C48 C47 H47 118.7 . .
C47 C48 C43 115.5(6) . .
C47 C48 C52 120.9(5) . .
C43 C48 C52 123.6(5) . .
C50 C49 C44 110.7(6) . .
C50 C49 C51 107.7(8) . .
C44 C49 C51 111.1(6) . .
C50 C49 H49 109.1 . .
C44 C49 H49 109.1 . .
C51 C49 H49 109.1 . .
C49 C50 H50A 109.5 . .
C49 C50 H50B 109.5 . .
H50A C50 H50B 109.5 . .
C49 C50 H50C 109.5 . .
H50A C50 H50C 109.5 . .
H50B C50 H50C 109.5 . .
C49 C51 H51A 109.5 . .
C49 C51 H51B 109.5 . .
H51A C51 H51B 109.5 . .
C49 C51 H51C 109.5 . .
H51A C51 H51C 109.5 . .
H51B C51 H51C 109.5 . .
C54 C52 C48 111.9(5) . .
C54 C52 C53 110.7(6) . .
C48 C52 C53 111.6(6) . .
C54 C52 H52 107.5 . .
C48 C52 H52 107.5 . .
C53 C52 H52 107.5 . .
C52 C53 H53A 109.5 . .
C52 C53 H53B 109.5 . .
H53A C53 H53B 109.5 . .
C52 C53 H53C 109.5 . .
H53A C53 H53C 109.5 . .
H53B C53 H53C 109.5 . .
C52 C54 H54A 109.5 . .
C52 C54 H54B 109.5 . .
H54A C54 H54B 109.5 . .
C52 C54 H54C 109.5 . .
H54A C54 H54C 109.5 . .
H54B C54 H54C 109.5 . .
N7 C55 H55A 109.5 . .
N7 C55 H55B 109.5 . .
H55A C55 H55B 109.5 . .
N7 C55 H55C 109.5 . .
H55A C55 H55C 109.5 . .
H55B C55 H55C 109.5 . .
N7 C56 C57 113.6(9) . .
N7 C56 H56A 108.8 . .
C57 C56 H56A 108.8 . .
N7 C56 H56B 108.8 . .
C57 C56 H56B 108.8 . .
H56A C56 H56B 107.7 . .
C56 C57 H57A 109.5 . .
C56 C57 H57B 109.5 . .
H57A C57 H57B 109.5 . .
C56 C57 H57C 109.5 . .
H57A C57 H57C 109.5 . .
H57B C57 H57C 109.5 . .
N8 C58 H58A 109.5 . .
N8 C58 H58B 109.5 . .
H58A C58 H58B 109.5 . .
N8 C58 H58C 109.5 . .
H58A C58 H58C 109.5 . .
H58B C58 H58C 109.5 . .
N8 C59 C60 110.6(5) . .
N8 C59 H59A 109.5 . .
C60 C59 H59A 109.5 . .
N8 C59 H59B 109.5 . .
C60 C59 H59B 109.5 . .
H59A C59 H59B 108.1 . .
C59 C60 H60A 109.5 . .
C59 C60 H60B 109.5 . .
H60A C60 H60B 109.5 . .
C59 C60 H60C 109.5 . .
H60A C60 H60C 109.5 . .
H60B C60 H60C 109.5 . .
N1A U1A N1A 123.1(2) . 2
N1A U1A N4A 109.83(17) . .
N1A U1A N4A 100.54(18) 2 .
N1A U1A N4A 100.55(18) . 2
N1A U1A N4A 109.83(17) 2 2
N4A U1A N4A 113.6(3) . 2
C1A N1A U1A 167.7(4) . .
C2A N2A C1A 110.1(4) . .
C2A N2A C4A 123.0(4) . .
C1A N2A C4A 126.7(4) . .
C3A N3A C1A 111.9(4) . .
C3A N3A C16A 121.5(4) . .
C1A N3A C16A 126.6(4) . .
C29A N4A C28A 122.6(8) . .
C29A N4A U1A 112.2(6) . .
C28A N4A U1A 120.5(6) . .
N1A C1A N3A 129.5(4) . .
N1A C1A N2A 128.4(4) . .
N3A C1A N2A 102.1(4) . .
C3A C2A N2A 108.9(4) . .
C3A C2A H2A 125.5 . .
N2A C2A H2A 125.5 . .
C2A C3A N3A 106.9(5) . .
C2A C3A H3A 126.5 . .
N3A C3A H3A 126.5 . .
C5A C4A C9A 122.4(5) . .
C5A C4A N2A 119.6(5) . .
C9A C4A N2A 117.8(5) . .
C4A C5A C6A 119.3(6) . .
C4A C5A C10A 121.4(5) . .
C6A C5A C10A 119.3(5) . .
C7A C6A C5A 119.5(6) . .
C7A C6A H6A 120.2 . .
C5A C6A H6A 120.2 . .
C6A C7A C8A 121.8(6) . .
C6A C7A H7A 119.1 . .
C8A C7A H7A 119.1 . .
C7A C8A C9A 120.0(6) . .
C7A C8A H8A 120.0 . .
C9A C8A H8A 120.0 . .
C4A C9A C8A 116.8(6) . .
C4A C9A C13A 122.9(5) . .
C8A C9A C13A 120.3(6) . .
C5A C10A C12A 111.7(6) . .
C5A C10A C11A 112.3(6) . .
C12A C10A C11A 110.0(6) . .
C5A C10A H10A 107.5 . .
C12A C10A H10A 107.5 . .
C11A C10A H10A 107.5 . .
C10A C11A H11D 109.5 . .
C10A C11A H11E 109.5 . .
H11D C11A H11E 109.5 . .
C10A C11A H11F 109.5 . .
H11D C11A H11F 109.5 . .
H11E C11A H11F 109.5 . .
C10A C12A H12D 109.5 . .
C10A C12A H12E 109.5 . .
H12D C12A H12E 109.5 . .
C10A C12A H12F 109.5 . .
H12D C12A H12F 109.5 . .
H12E C12A H12F 109.5 . .
C9A C13A C14A 113.2(7) . .
C9A C13A C15A 110.5(7) . .
C14A C13A C15A 112.7(8) . .
C9A C13A H13A 106.6 . .
C14A C13A H13A 106.6 . .
C15A C13A H13A 106.6 . .
C13A C14A H14D 109.5 . .
C13A C14A H14E 109.5 . .
H14D C14A H14E 109.5 . .
C13A C14A H14F 109.5 . .
H14D C14A H14F 109.5 . .
H14E C14A H14F 109.5 . .
C13A C15A H15D 109.5 . .
C13A C15A H15E 109.5 . .
H15D C15A H15E 109.5 . .
C13A C15A H15F 109.5 . .
H15D C15A H15F 109.5 . .
H15E C15A H15F 109.5 . .
C21A C16A C17A 122.8(5) . .
C21A C16A N3A 118.4(4) . .
C17A C16A N3A 118.8(5) . .
C18A C17A C16A 115.7(5) . .
C18A C17A C22A 123.7(5) . .
C16A C17A C22A 120.6(5) . .
C19A C18A C17A 124.0(6) . .
C19A C18A H18A 118.0 . .
C17A C18A H18A 118.0 . .
C18A C19A C20A 119.1(6) . .
C18A C19A H19A 120.4 . .
C20A C19A H19A 120.4 . .
C21A C20A C19A 121.3(6) . .
C21A C20A H20A 119.4 . .
C19A C20A H20A 119.4 . .
C20A C21A C16A 117.1(6) . .
C20A C21A C25A 120.3(6) . .
C16A C21A C25A 122.6(5) . .
C17A C22A C24A 110.7(5) . .
C17A C22A C23A 112.5(6) . .
C24A C22A C23A 109.4(5) . .
C17A C22A H22A 108.0 . .
C24A C22A H22A 108.0 . .
C23A C22A H22A 108.0 . .
C22A C23A H23D 109.5 . .
C22A C23A H23E 109.5 . .
H23D C23A H23E 109.5 . .
C22A C23A H23F 109.5 . .
H23D C23A H23F 109.5 . .
H23E C23A H23F 109.5 . .
C22A C24A H24D 109.5 . .
C22A C24A H24E 109.5 . .
H24D C24A H24E 109.5 . .
C22A C24A H24F 109.5 . .
H24D C24A H24F 109.5 . .
H24E C24A H24F 109.5 . .
C26A C25A C27A 109.3(7) . .
C26A C25A C21A 113.9(6) . .
C27A C25A C21A 111.1(6) . .
C26A C25A H25A 107.4 . .
C27A C25A H25A 107.4 . .
C21A C25A H25A 107.4 . .
C25A C26A H26D 109.5 . .
C25A C26A H26E 109.5 . .
H26D C26A H26E 109.5 . .
C25A C26A H26F 109.5 . .
H26D C26A H26F 109.5 . .
H26E C26A H26F 109.5 . .
C25A C27A H27D 109.5 . .
C25A C27A H27E 109.5 . .
H27D C27A H27E 109.5 . .
C25A C27A H27F 109.5 . .
H27D C27A H27F 109.5 . .
H27E C27A H27F 109.5 . .
N4A C28A H28A 109.5 . .
N4A C28A H28B 109.5 . .
H28A C28A H28B 109.5 . .
N4A C28A H28C 109.5 . .
H28A C28A H28C 109.5 . .
H28B C28A H28C 109.5 . .
C30A C29A N4A 111.8(8) . .
C30A C29A H29A 109.3 . .
N4A C29A H29A 109.3 . .
C30A C29A H29B 109.3 . .
N4A C29A H29B 109.3 . .
H29A C29A H29B 107.9 . .
C29A C30A H30A 109.5 . .
C29A C30A H30B 109.5 . .
H30A C30A H30B 109.5 . .
C29A C30A H30C 109.5 . .
H30A C30A H30C 109.5 . .
H30B C30A H30C 109.5 . .

loop_
_geom_bond_atom_site_label_1
_geom_bond_atom_site_label_2
_geom_bond_distance
_geom_bond_site_symmetry_2
U1 N1 2.182(4) .
U1 N4 2.186(4) .
U1 N7 2.214(5) .
U1 N8 2.216(5) .
N1 C1 1.266(6) .
N2 C2 1.381(7) .
N2 C1 1.383(7) .
N2 C4 1.446(7) .
N3 C3 1.407(7) .
N3 C16 1.423(7) .
N3 C1 1.425(7) .
N4 C28 1.276(6) .
N5 C28 1.389(6) .
N5 C29 1.405(6) .
N5 C31 1.438(6) .
N6 C28 1.396(6) .
N6 C30 1.409(6) .
N6 C43 1.426(6) .
N7 C56 1.463(9) .
N7 C55 1.460(11) .
N8 C59 1.417(8) .
N8 C58 1.475(9) .
C2 C3 1.328(10) .
C2 H2 0.9400 .
C3 H3 0.9400 .
C4 C5 1.384(9) .
C4 C9 1.410(8) .
C5 C6 1.377(8) .
C5 C10 1.516(9) .
C6 C7 1.364(9) .
C6 H6 0.9400 .
C7 C8 1.353(10) .
C7 H7 0.9400 .
C8 C9 1.415(9) .
C8 H8 0.9400 .
C9 C13 1.482(10) .
C10 C12 1.483(12) .
C10 C11 1.532(12) .
C10 H10 0.9900 .
C11 H11A 0.9700 .
C11 H11B 0.9700 .
C11 H11C 0.9700 .
C12 H12A 0.9700 .
C12 H12B 0.9700 .
C12 H12C 0.9700 .
C13 C15 1.520(13) .
C13 C14 1.537(13) .
C13 H13 0.9900 .
C14 H14A 0.9700 .
C14 H14B 0.9700 .
C14 H14C 0.9700 .
C15 H15A 0.9700 .
C15 H15B 0.9700 .
C15 H15C 0.9700 .
C16 C17 1.396(9) .
C16 C21 1.394(8) .
C17 C18 1.367(10) .
C17 C22 1.566(10) .
C18 C19 1.342(11) .
C18 H18 0.9400 .
C19 C20 1.371(10) .
C19 H19 0.9400 .
C20 C21 1.395(8) .
C20 H20 0.9400 .
C21 C25 1.528(9) .
C22 C23 1.498(11) .
C22 C24 1.518(11) .
C22 H22 0.9900 .
C23 H23A 0.9700 .
C23 H23B 0.9700 .
C23 H23C 0.9700 .
C24 H24A 0.9700 .
C24 H24B 0.9700 .
C24 H24C 0.9700 .
C25 C26 1.493(10) .
C25 C27 1.541(10) .
C25 H25 0.9900 .
C26 H26A 0.9700 .
C26 H26B 0.9700 .
C26 H26C 0.9700 .
C27 H27A 0.9700 .
C27 H27B 0.9700 .
C27 H27C 0.9700 .
C29 C30 1.330(8) .
C29 H29 0.9400 .
C30 H30 0.9400 .
C31 C36 1.381(7) .
C31 C32 1.413(8) .
C32 C33 1.391(8) .
C32 C37 1.499(8) .
C33 C34 1.374(9) .
C33 H33 0.9400 .
C34 C35 1.381(9) .
C34 H34 0.9400 .
C35 C36 1.378(8) .
C35 H35 0.9400 .
C36 C40 1.532(8) .
C37 C38 1.501(10) .
C37 C39 1.517(9) .
C37 H37 0.9900 .
C38 H38A 0.9700 .
C38 H38B 0.9700 .
C38 H38C 0.9700 .
C39 H39A 0.9700 .
C39 H39B 0.9700 .
C39 H39C 0.9700 .
C40 C42 1.468(10) .
C40 C41 1.573(10) .
C40 H40 0.9900 .
C41 H41A 0.9700 .
C41 H41B 0.9700 .
C41 H41C 0.9700 .
C42 H42A 0.9700 .
C42 H42B 0.9700 .
C42 H42C 0.9700 .
C43 C44 1.374(8) .
C43 C48 1.410(7) .
C44 C45 1.404(8) .
C44 C49 1.539(9) .
C45 C46 1.367(10) .
C45 H45 0.9400 .
C46 C47 1.375(10) .
C46 H46 0.9400 .
C47 C48 1.408(8) .
C47 H47 0.9400 .
C48 C52 1.491(9) .
C49 C50 1.469(13) .
C49 C51 1.566(10) .
C49 H49 0.9900 .
C50 H50A 0.9700 .
C50 H50B 0.9700 .
C50 H50C 0.9700 .
C51 H51A 0.9700 .
C51 H51B 0.9700 .
C51 H51C 0.9700 .
C52 C54 1.441(10) .
C52 C53 1.544(10) .
C52 H52 0.9900 .
C53 H53A 0.9700 .
C53 H53B 0.9700 .
C53 H53C 0.9700 .
C54 H54A 0.9700 .
C54 H54B 0.9700 .
C54 H54C 0.9700 .
C55 H55A 0.9700 .
C55 H55B 0.9700 .
C55 H55C 0.9700 .
C56 C57 1.520(15) .
C56 H56A 0.9800 .
C56 H56B 0.9800 .
C57 H57A 0.9700 .
C57 H57B 0.9700 .
C57 H57C 0.9700 .
C58 H58A 0.9700 .
C58 H58B 0.9700 .
C58 H58C 0.9700 .
C59 C60 1.495(9) .
C59 H59A 0.9800 .
C59 H59B 0.9800 .
C60 H60A 0.9700 .
C60 H60B 0.9700 .
C60 H60C 0.9700 .
U1A N1A 2.180(4) .
U1A N1A 2.180(4) 2
U1A N4A 2.212(5) .
U1A N4A 2.212(5) 2
N1A C1A 1.271(6) .
N2A C2A 1.373(6) .
N2A C1A 1.410(6) .
N2A C4A 1.419(6) .
N3A C3A 1.377(6) .
N3A C1A 1.390(6) .
N3A C16A 1.447(6) .
N4A C29A 1.4992(10) .
N4A C28A 1.535(11) .
C2A C3A 1.332(7) .
C2A H2A 0.9400 .
C3A H3A 0.9400 .
C4A C5A 1.378(8) .
C4A C9A 1.404(8) .
C5A C6A 1.403(8) .
C5A C10A 1.508(9) .
C6A C7A 1.365(10) .
C6A H6A 0.9400 .
C7A C8A 1.385(10) .
C7A H7A 0.9400 .
C8A C9A 1.423(9) .
C8A H8A 0.9400 .
C9A C13A 1.492(10) .
C10A C12A 1.521(10) .
C10A C11A 1.565(11) .
C10A H10A 0.9900 .
C11A H11D 0.9700 .
C11A H11E 0.9700 .
C11A H11F 0.9700 .
C12A H12D 0.9700 .
C12A H12E 0.9700 .
C12A H12F 0.9700 .
C13A C14A 1.500(11) .
C13A C15A 1.512(11) .
C13A H13A 0.9900 .
C14A H14D 0.9700 .
C14A H14E 0.9700 .
C14A H14F 0.9700 .
C15A H15D 0.9700 .
C15A H15E 0.9700 .
C15A H15F 0.9700 .
C16A C21A 1.400(8) .
C16A C17A 1.433(7) .
C17A C18A 1.386(8) .
C17A C22A 1.507(8) .
C18A C19A 1.344(10) .
C18A H18A 0.9400 .
C19A C20A 1.415(10) .
C19A H19A 0.9400 .
C20A C21A 1.391(8) .
C20A H20A 0.9400 .
C21A C25A 1.522(9) .
C22A C24A 1.519(9) .
C22A C23A 1.543(8) .
C22A H22A 0.9900 .
C23A H23D 0.9700 .
C23A H23E 0.9700 .
C23A H23F 0.9700 .
C24A H24D 0.9700 .
C24A H24E 0.9700 .
C24A H24F 0.9700 .
C25A C26A 1.491(11) .
C25A C27A 1.498(12) .
C25A H25A 0.9900 .
C26A H26D 0.9700 .
C26A H26E 0.9700 .
C26A H26F 0.9700 .
C27A H27D 0.9700 .
C27A H27E 0.9700 .
C27A H27F 0.9700 .
C28A H28A 0.9700 .
C28A H28B 0.9700 .
C28A H28C 0.9700 .
C29A C30A 1.4989(10) .
C29A H29A 0.9800 .
C29A H29B 0.9800 .
C30A H30A 0.9700 .
C30A H30B 0.9700 .
C30A H30C 0.9700 .
